data_7052605
loop_
_publ_author_name
'Li, Xian-Mei'
'Fan, Fan'
'Lu, Jing-Song'
'Xue, Sai-Feng'
'Zhang, Yun-Qian'
'Zhu, Qian-Jiang'
'Tao, Zhu'
'Lawrance, Geofferey A.'
'Wei, Gang'

_publ_section_title
;
 Host--guest complexes of cucurbit[8]uril with some pentaerythritol
 derivative guests
;
_journal_issue 5
_journal_name_full 'New Journal of Chemistry'
_journal_page_first 1088
_journal_paper_doi 10.1039/c0nj00752h
_journal_volume 35
_journal_year 2011
_chemical_formula_sum 'C10 H13 Br4 N'
_chemical_formula_weight 466.85
_chemical_name_systematic
;
?
;
_space_group_IT_number 14
_symmetry_cell_setting monoclinic
_symmetry_space_group_name_Hall '-P 2ybc'
_symmetry_space_group_name_H-M 'P 1 21/c 1'
_atom_sites_solution_hydrogens geom
_atom_sites_solution_primary direct
_atom_sites_solution_secondary difmap
_audit_creation_method SHELXL-97
_cell_angle_alpha 90.00
_cell_angle_beta 97.245(7)
_cell_angle_gamma 90.00
_cell_formula_units_Z 4
_cell_length_a 13.284(3)
_cell_length_b 9.1181(18)
_cell_length_c 11.576(2)
_cell_measurement_temperature 293(2)
_cell_volume 1390.9(5)
_computing_structure_refinement 'SHELXL-97 (Sheldrick, 1997)'
_diffrn_ambient_temperature 293(2)
_diffrn_measured_fraction_theta_full 0.992
_diffrn_measured_fraction_theta_max 0.992
_diffrn_measurement_device_type 'Bruker CCD Area Detector'
_diffrn_measurement_method '\f and \w scan'
_diffrn_radiation_monochromator graphite
_diffrn_radiation_source 'fine-focus sealed tube'
_diffrn_radiation_type MoK\a
_diffrn_radiation_wavelength 0.71073
_diffrn_reflns_av_R_equivalents 0.0772
_diffrn_reflns_av_sigmaI/netI 0.0547
_diffrn_reflns_limit_h_max 15
_diffrn_reflns_limit_h_min -16
_diffrn_reflns_limit_k_max 11
_diffrn_reflns_limit_k_min -11
_diffrn_reflns_limit_l_max 14
_diffrn_reflns_limit_l_min -14
_diffrn_reflns_number 14909
_diffrn_reflns_theta_full 26.00
_diffrn_reflns_theta_max 26.00
_diffrn_reflns_theta_min 1.55
_diffrn_standards_number 0
_exptl_absorpt_coefficient_mu 11.544
_exptl_absorpt_correction_T_max 0.2304
_exptl_absorpt_correction_T_min 0.1856
_exptl_absorpt_correction_type multi-scan
_exptl_absorpt_process_details 'SADABS (Bruker, 2005)'
_exptl_crystal_colour colorless
_exptl_crystal_density_diffrn 2.229
_exptl_crystal_density_method 'not measured'
_exptl_crystal_description diamond
_exptl_crystal_F_000 880
_exptl_crystal_size_max 0.22
_exptl_crystal_size_mid 0.21
_exptl_crystal_size_min 0.18
_refine_diff_density_max 1.388
_refine_diff_density_min -1.078
_refine_diff_density_rms 0.156
_refine_ls_extinction_method none
_refine_ls_goodness_of_fit_ref 1.045
_refine_ls_hydrogen_treatment constr
_refine_ls_matrix_type full
_refine_ls_number_parameters 136
_refine_ls_number_reflns 2719
_refine_ls_number_restraints 0
_refine_ls_restrained_S_all 1.045
_refine_ls_R_factor_all 0.0744
_refine_ls_R_factor_gt 0.0478
_refine_ls_shift/su_max 0.000
_refine_ls_shift/su_mean 0.000
_refine_ls_structure_factor_coef Fsqd
_refine_ls_weighting_details 'calc w=1/[\s^2^(Fo^2^)+(0.0698P)^2^+0.6184P] where P=(Fo^2^+2Fc^2^)/3'
_refine_ls_weighting_scheme calc
_refine_ls_wR_factor_gt 0.1155
_refine_ls_wR_factor_ref 0.1236
_reflns_number_gt 1999
_reflns_number_total 2719
_reflns_threshold_expression >2sigma(I)
_cod_data_source_file c0nj00752h.txt
_cod_data_source_block g6
_cod_original_sg_symbol_H-M 'P 21/c'
_cod_database_code 7052605

loop_
_symmetry_equiv_pos_as_xyz
'x, y, z'
'-x, y+1/2, -z+1/2'
'-x, -y, -z'
'x, -y-1/2, z-1/2'

loop_
_atom_site_label
_atom_site_type_symbol
_atom_site_fract_x
_atom_site_fract_y
_atom_site_fract_z
_atom_site_U_iso_or_equiv
_atom_site_adp_type
_atom_site_occupancy
_atom_site_symmetry_multiplicity
_atom_site_calc_flag
_atom_site_refinement_flags
_atom_site_disorder_assembly
_atom_site_disorder_group
C1 C 0.1893(5) 0.7529(7) 0.6531(5) 0.0330(14) Uani 1 1 d . . .
H1 H 0.2201 0.7300 0.7276 0.040 Uiso 1 1 calc R . .
C2 C 0.1701(5) 0.8997(7) 0.6230(6) 0.0444(17) Uani 1 1 d . . .
H2 H 0.1882 0.9743 0.6764 0.053 Uiso 1 1 calc R . .
C3 C 0.1242(5) 0.9315(7) 0.5133(6) 0.0432(16) Uani 1 1 d . . .
H3 H 0.1118 1.0284 0.4909 0.052 Uiso 1 1 calc R . .
C4 C 0.0967(5) 0.8200(7) 0.4368(6) 0.0410(15) Uani 1 1 d . . .
H4 H 0.0644 0.8407 0.3626 0.049 Uiso 1 1 calc R . .
C5 C 0.1166(5) 0.6782(7) 0.4696(5) 0.0354(14) Uani 1 1 d . . .
H5 H 0.0972 0.6031 0.4172 0.043 Uiso 1 1 calc R . .
C6 C 0.1819(5) 0.4899(6) 0.6104(5) 0.0308(13) Uani 1 1 d . . .
H6A H 0.1346 0.4293 0.5606 0.037 Uiso 1 1 calc R . .
H6B H 0.1664 0.4779 0.6895 0.037 Uiso 1 1 calc R . .
C7 C 0.2903(4) 0.4317(6) 0.6042(5) 0.0257(12) Uani 1 1 d . . .
C8 C 0.2768(4) 0.2666(6) 0.6286(5) 0.0322(13) Uani 1 1 d . . .
H8A H 0.2325 0.2248 0.5640 0.039 Uiso 1 1 calc R . .
H8B H 0.2428 0.2570 0.6976 0.039 Uiso 1 1 calc R . .
C9 C 0.3234(5) 0.4404(6) 0.4824(5) 0.0331(14) Uani 1 1 d . . .
H9A H 0.2673 0.4088 0.4261 0.040 Uiso 1 1 calc R . .
H9B H 0.3787 0.3719 0.4785 0.040 Uiso 1 1 calc R . .
C10 C 0.3717(5) 0.5033(6) 0.6906(5) 0.0326(14) Uani 1 1 d . . .
H10A H 0.3720 0.6079 0.6754 0.039 Uiso 1 1 calc R . .
H10B H 0.4374 0.4648 0.6776 0.039 Uiso 1 1 calc R . .
N1 N 0.1639(4) 0.6444(5) 0.5763(4) 0.0276(10) Uani 1 1 d . . .
Br1 Br 0.40030(6) 0.15302(8) 0.65115(7) 0.0522(2) Uani 1 1 d . . .
Br2 Br 0.36737(6) 0.63521(8) 0.43677(6) 0.0491(2) Uani 1 1 d . . .
Br3 Br 0.35319(6) 0.47225(8) 0.85261(6) 0.0552(3) Uani 1 1 d . . .
Br4 Br 0.08066(5) 0.29565(7) 0.33426(5) 0.0386(2) Uani 1 1 d . . .

loop_
_atom_site_aniso_label
_atom_site_aniso_U_11
_atom_site_aniso_U_22
_atom_site_aniso_U_33
_atom_site_aniso_U_23
_atom_site_aniso_U_13
_atom_site_aniso_U_12
C1 0.032(4) 0.038(3) 0.029(3) -0.002(3) 0.004(3) -0.005(3)
C2 0.042(4) 0.033(3) 0.059(4) -0.008(3) 0.011(3) -0.007(3)
C3 0.030(4) 0.035(3) 0.065(5) 0.012(3) 0.008(3) 0.002(3)
C4 0.032(4) 0.049(4) 0.041(4) 0.009(3) 0.004(3) 0.003(3)
C5 0.025(4) 0.047(4) 0.033(3) -0.004(3) 0.001(3) 0.003(3)
C6 0.028(3) 0.029(3) 0.036(3) -0.001(2) 0.008(3) -0.002(2)
C7 0.023(3) 0.027(3) 0.028(3) 0.000(2) 0.006(2) -0.002(2)
C8 0.023(3) 0.028(3) 0.045(4) 0.002(3) 0.004(3) 0.000(2)
C9 0.029(4) 0.037(3) 0.034(3) 0.002(3) 0.009(3) -0.002(3)
C10 0.030(4) 0.036(3) 0.032(3) 0.001(3) 0.005(3) -0.007(3)
N1 0.021(3) 0.032(2) 0.029(3) -0.002(2) 0.005(2) 0.001(2)
Br1 0.0468(5) 0.0461(4) 0.0628(5) 0.0085(3) 0.0037(4) 0.0094(3)
Br2 0.0452(5) 0.0532(4) 0.0516(4) 0.0170(3) 0.0167(3) -0.0013(3)
Br3 0.0698(6) 0.0599(5) 0.0357(4) -0.0028(3) 0.0060(4) -0.0144(4)
Br4 0.0306(4) 0.0482(4) 0.0372(4) -0.0033(3) 0.0044(3) -0.0033(3)

loop_
_atom_type_symbol
_atom_type_description
_atom_type_scat_dispersion_real
_atom_type_scat_dispersion_imag
_atom_type_scat_source
C C 0.0033 0.0016 'International Tables Vol C Tables 4.2.6.8 and 6.1.1.4'
H H 0.0000 0.0000 'International Tables Vol C Tables 4.2.6.8 and 6.1.1.4'
N N 0.0061 0.0033 'International Tables Vol C Tables 4.2.6.8 and 6.1.1.4'
Br Br -0.2901 2.4595 'International Tables Vol C Tables 4.2.6.8 and 6.1.1.4'

loop_
_geom_angle_atom_site_label_1
_geom_angle_atom_site_label_2
_geom_angle_atom_site_label_3
_geom_angle
_geom_angle_site_symmetry_1
_geom_angle_site_symmetry_3
_geom_angle_publ_flag
N1 C1 C2 121.1(6) . . ?
N1 C1 H1 119.5 . . ?
C2 C1 H1 119.5 . . ?
C3 C2 C1 118.7(6) . . ?
C3 C2 H2 120.7 . . ?
C1 C2 H2 120.7 . . ?
C4 C3 C2 119.7(6) . . ?
C4 C3 H3 120.2 . . ?
C2 C3 H3 120.2 . . ?
C5 C4 C3 119.8(6) . . ?
C5 C4 H4 120.1 . . ?
C3 C4 H4 120.1 . . ?
N1 C5 C4 121.6(6) . . ?
N1 C5 H5 119.2 . . ?
C4 C5 H5 119.2 . . ?
N1 C6 C7 115.8(4) . . ?
N1 C6 H6A 108.3 . . ?
C7 C6 H6A 108.3 . . ?
N1 C6 H6B 108.3 . . ?
C7 C6 H6B 108.3 . . ?
H6A C6 H6B 107.4 . . ?
C10 C7 C9 108.6(4) . . ?
C10 C7 C6 114.3(5) . . ?
C9 C7 C6 113.8(5) . . ?
C10 C7 C8 112.7(5) . . ?
C9 C7 C8 105.7(4) . . ?
C6 C7 C8 101.3(4) . . ?
C7 C8 Br1 115.6(4) . . ?
C7 C8 H8A 108.4 . . ?
Br1 C8 H8A 108.4 . . ?
C7 C8 H8B 108.4 . . ?
Br1 C8 H8B 108.4 . . ?
H8A C8 H8B 107.4 . . ?
C7 C9 Br2 115.1(4) . . ?
C7 C9 H9A 108.5 . . ?
Br2 C9 H9A 108.5 . . ?
C7 C9 H9B 108.5 . . ?
Br2 C9 H9B 108.5 . . ?
H9A C9 H9B 107.5 . . ?
C7 C10 Br3 113.9(4) . . ?
C7 C10 H10A 108.8 . . ?
Br3 C10 H10A 108.8 . . ?
C7 C10 H10B 108.8 . . ?
Br3 C10 H10B 108.8 . . ?
H10A C10 H10B 107.7 . . ?
C1 N1 C5 119.1(5) . . ?
C1 N1 C6 120.5(5) . . ?
C5 N1 C6 120.3(5) . . ?

loop_
_geom_bond_atom_site_label_1
_geom_bond_atom_site_label_2
_geom_bond_distance
_geom_bond_site_symmetry_2
_geom_bond_publ_flag
C1 N1 1.345(7) . ?
C1 C2 1.399(9) . ?
C1 H1 0.9300 . ?
C2 C3 1.368(10) . ?
C2 H2 0.9300 . ?
C3 C4 1.368(10) . ?
C3 H3 0.9300 . ?
C4 C5 1.363(9) . ?
C4 H4 0.9300 . ?
C5 N1 1.348(7) . ?
C5 H5 0.9300 . ?
C6 N1 1.474(7) . ?
C6 C7 1.544(8) . ?
C6 H6A 0.9700 . ?
C6 H6B 0.9700 . ?
C7 C10 1.524(8) . ?
C7 C9 1.532(7) . ?
C7 C8 1.546(8) . ?
C8 Br1 1.930(6) . ?
C8 H8A 0.9700 . ?
C8 H8B 0.9700 . ?
C9 Br2 1.963(6) . ?
C9 H9A 0.9700 . ?
C9 H9B 0.9700 . ?
C10 Br3 1.943(6) . ?
C10 H10A 0.9700 . ?
C10 H10B 0.9700 . ?

loop_
_geom_hbond_atom_site_label_D
_geom_hbond_atom_site_label_H
_geom_hbond_atom_site_label_A
_geom_hbond_distance_DH
_geom_hbond_distance_HA
_geom_hbond_distance_DA
_geom_hbond_angle_DHA
_geom_hbond_site_symmetry_A
C3 H3 Br4 0.93 3.03 3.918(6) 159.4 1_565
C4 H4 Br4 0.93 2.82 3.685(7) 154.7 2
C5 H5 Br4 0.93 2.96 3.829(6) 155.7 .
C6 H6A Br4 0.97 2.90 3.752(6) 147.7 .
C6 H6B Br3 0.97 2.92 3.385(6) 110.4 .
C8 H8B Br3 0.97 2.93 3.256(6) 101.2 .
C8 H8B Br4 0.97 2.87 3.787(6) 158.3 4_566
C9 H9A Br4 0.97 2.77 3.699(6) 160.6 .
C9 H9B Br1 0.97 2.81 3.350(6) 115.7 .
C10 H10B Br1 0.97 2.89 3.255(6) 103.2 .
C10 H10A Br2 0.97 2.77 3.168(6) 105.6 .

loop_
_geom_torsion_atom_site_label_1
_geom_torsion_atom_site_label_2
_geom_torsion_atom_site_label_3
_geom_torsion_atom_site_label_4
_geom_torsion
_geom_torsion_site_symmetry_1
_geom_torsion_site_symmetry_2
_geom_torsion_site_symmetry_3
_geom_torsion_site_symmetry_4
_geom_torsion_publ_flag
N1 C1 C2 C3 0.4(9) . . . . ?
C1 C2 C3 C4 1.1(10) . . . . ?
C2 C3 C4 C5 -1.1(10) . . . . ?
C3 C4 C5 N1 -0.5(10) . . . . ?
N1 C6 C7 C10 65.9(6) . . . . ?
N1 C6 C7 C9 -59.7(6) . . . . ?
N1 C6 C7 C8 -172.7(5) . . . . ?
C10 C7 C8 Br1 -49.0(6) . . . . ?
C9 C7 C8 Br1 69.6(5) . . . . ?
C6 C7 C8 Br1 -171.5(4) . . . . ?
C10 C7 C9 Br2 -49.5(6) . . . . ?
C6 C7 C9 Br2 79.0(5) . . . . ?
C8 C7 C9 Br2 -170.7(4) . . . . ?
C9 C7 C10 Br3 -170.0(4) . . . . ?
C6 C7 C10 Br3 61.8(6) . . . . ?
C8 C7 C10 Br3 -53.1(6) . . . . ?
C2 C1 N1 C5 -1.9(8) . . . . ?
C2 C1 N1 C6 -178.2(5) . . . . ?
C4 C5 N1 C1 2.0(9) . . . . ?
C4 C5 N1 C6 178.3(5) . . . . ?
C7 C6 N1 C1 -82.9(6) . . . . ?
C7 C6 N1 C5 100.8(6) . . . . ?

loop_
_cod_related_entry_id
_cod_related_entry_database
_cod_related_entry_code
1 ChemSpider 26948654
